data_1547481
loop_
_publ_author_name
'Tsui, Emily Y.'
'Tran, Rosalie'
'Yano, Junko'
'Agapie, Theodor'

_publ_section_title
;
 Redox-inactive metals modulate the reduction potential in heterometallic
 manganese-oxido clusters
;
_journal_name_full 'Nature Chemistry'
_journal_page_first 293
_journal_page_last 299
_journal_paper_doi 10.1038/NCHEM.1578
_journal_volume 5
_journal_year 2013
_chemical_formula_sum 'C68 H55 Ca F9 Mn3 N6 O20 S3'
_chemical_formula_weight 1748.26
_space_group_IT_number 14
_symmetry_cell_setting monoclinic
_symmetry_space_group_name_Hall '-P 2ybc'
_symmetry_space_group_name_H-M 'P 1 21/c 1'
_atom_sites_solution_hydrogens geom
_atom_sites_solution_primary direct
_atom_sites_solution_secondary difmap
_cell_angle_alpha 90.00
_cell_angle_beta 91.337(4)
_cell_angle_gamma 90.00
_cell_formula_units_Z 4
_cell_length_a 13.5027(13)
_cell_length_b 19.1805(17)
_cell_length_c 27.433(3)
_cell_measurement_reflns_used 9309
_cell_measurement_temperature 100(2)
_cell_measurement_theta_max 22.63
_cell_measurement_theta_min 2.39
_cell_volume 7102.9(12)
_computing_cell_refinement 'Bruker SAINT'
_computing_data_collection 'Bruker APEX2'
_computing_data_reduction 'Bruker SAINT'
_computing_molecular_graphics 'Bruker SHELXTL'
_computing_publication_material 'Bruker SHELXTL'
_computing_structure_refinement 'SHELXL-97 (Sheldrick, 2008)'
_computing_structure_solution 'SHELXS-97 (Sheldrick, 2008)'
_diffrn_ambient_temperature 100(2)
_diffrn_measured_fraction_theta_full 0.931
_diffrn_measured_fraction_theta_max 0.781
_diffrn_measurement_device_type 'Bruker APEX-II CCD'
_diffrn_measurement_method '\f and \w scans'
_diffrn_radiation_monochromator graphite
_diffrn_radiation_source 'fine-focus sealed tube'
_diffrn_radiation_type MoK\a
_diffrn_radiation_wavelength 0.71073
_diffrn_reflns_av_R_equivalents 0.1108
_diffrn_reflns_av_sigmaI/netI 0.1092
_diffrn_reflns_limit_h_max 15
_diffrn_reflns_limit_h_min -16
_diffrn_reflns_limit_k_max 21
_diffrn_reflns_limit_k_min -24
_diffrn_reflns_limit_l_max 32
_diffrn_reflns_limit_l_min -30
_diffrn_reflns_number 103876
_diffrn_reflns_theta_full 25.00
_diffrn_reflns_theta_max 27.03
_diffrn_reflns_theta_min 1.83
_exptl_absorpt_coefficient_mu 0.788
_exptl_absorpt_correction_T_max 1.00
_exptl_absorpt_correction_T_min 0.8967
_exptl_absorpt_correction_type multi-scan
_exptl_absorpt_process_details SADABS
_exptl_crystal_colour brown
_exptl_crystal_density_diffrn 1.635
_exptl_crystal_density_method 'not measured'
_exptl_crystal_description blade
_exptl_crystal_F_000 3556
_exptl_crystal_size_max 0.27
_exptl_crystal_size_mid 0.13
_exptl_crystal_size_min 0.07
_refine_diff_density_max 1.471
_refine_diff_density_min -1.044
_refine_diff_density_rms 0.106
_refine_ls_extinction_method none
_refine_ls_goodness_of_fit_ref 1.901
_refine_ls_hydrogen_treatment constr
_refine_ls_matrix_type full
_refine_ls_number_parameters 1023
_refine_ls_number_reflns 12137
_refine_ls_number_restraints 0
_refine_ls_restrained_S_all 1.901
_refine_ls_R_factor_all 0.1357
_refine_ls_R_factor_gt 0.0647
_refine_ls_shift/su_max 0.001
_refine_ls_shift/su_mean 0.000
_refine_ls_structure_factor_coef Fsqd
_refine_ls_weighting_details 'calc w=1/[\s^2^(Fo^2^)+(0.0000P)^2^+0.0000P] where P=(Fo^2^+2Fc^2^)/3'
_refine_ls_weighting_scheme calc
_refine_ls_wR_factor_gt 0.0834
_refine_ls_wR_factor_ref 0.0879
_reflns_number_gt 7462
_reflns_number_total 12137
_reflns_threshold_expression >2sigma(I)
_cod_data_source_file nchem.1578-s2.cif
_cod_data_source_block eyt86
_cod_depositor_comments
;
The following automatic conversions were performed:

'_symmetry_cell_setting' value 'Monoclinic' changed to 'monoclinic'
according to the built-in table from CIF Core dictionary named
'cif_core.dic' version 2.4.1 from 2010-06-29.

Automatic conversion script
Id: cif_fix_values 5376 2017-05-30 11:51:03Z andrius 
;
_cod_original_cell_volume 7102.9(11)
_cod_original_sg_symbol_H-M P2(1)/c
_cod_database_code 1547481

loop_
_symmetry_equiv_pos_as_xyz
'x, y, z'
'-x, y+1/2, -z+1/2'
'-x, -y, -z'
'x, -y-1/2, z-1/2'

loop_
_atom_site_label
_atom_site_type_symbol
_atom_site_fract_x
_atom_site_fract_y
_atom_site_fract_z
_atom_site_U_iso_or_equiv
_atom_site_adp_type
_atom_site_occupancy
_atom_site_symmetry_multiplicity
_atom_site_calc_flag
_atom_site_refinement_flags
_atom_site_disorder_assembly
_atom_site_disorder_group
Ca1 Ca 0.65606(7) 0.13977(5) 0.21352(3) 0.0185(2) Uani 1 1 d . . .
Mn1 Mn 0.63414(5) 0.18886(3) 0.09785(2) 0.01380(18) Uani 1 1 d . A .
Mn2 Mn 0.71477(5) 0.31214(3) 0.15659(2) 0.01385(18) Uani 1 1 d . A .
Mn3 Mn 0.85628(5) 0.20594(3) 0.11651(2) 0.01500(18) Uani 1 1 d . . .
C1 C 0.7735(3) 0.2823(3) 0.25675(17) 0.0187(12) Uani 1 1 d . . .
C2 C 0.8371(3) 0.3042(3) 0.30022(16) 0.0329(13) Uani 1 1 d . A .
H2A H 0.8007 0.2965 0.3302 0.049 Uiso 1 1 calc R . .
H2B H 0.8538 0.3537 0.2974 0.049 Uiso 1 1 calc R . .
H2C H 0.8981 0.2765 0.3012 0.049 Uiso 1 1 calc R . .
C3 C 0.8390(4) 0.0620(2) 0.15621(16) 0.0205(12) Uani 1 1 d . . .
C4 C 0.8982(3) -0.0034(2) 0.16502(18) 0.0321(14) Uani 1 1 d . A .
H4A H 0.9306 -0.0012 0.1973 0.048 Uiso 1 1 calc R . .
H4B H 0.9485 -0.0078 0.1400 0.048 Uiso 1 1 calc R . .
H4C H 0.8540 -0.0439 0.1634 0.048 Uiso 1 1 calc R . .
C5 C 0.5233(4) 0.1655(3) 0.31328(16) 0.0391(15) Uani 1 1 d . . .
H5A H 0.4634 0.1862 0.3267 0.059 Uiso 1 1 calc R A .
H5B H 0.5808 0.1943 0.3223 0.059 Uiso 1 1 calc R . .
H5C H 0.5325 0.1184 0.3265 0.059 Uiso 1 1 calc R . .
C6 C 0.4295(3) 0.1216(3) 0.24523(17) 0.0324(14) Uani 1 1 d . A .
H6A H 0.4079 0.1376 0.2124 0.039 Uiso 1 1 calc R . .
H6B H 0.3738 0.1284 0.2676 0.039 Uiso 1 1 calc R . .
C7 C 0.4563(4) 0.0454(3) 0.24335(18) 0.0359(14) Uani 1 1 d . . .
H7A H 0.4708 0.0276 0.2766 0.043 Uiso 1 1 calc R A .
H7B H 0.4007 0.0182 0.2289 0.043 Uiso 1 1 calc R . .
C8 C 0.5777(4) -0.0306(2) 0.21398(19) 0.0419(15) Uani 1 1 d . . .
H8A H 0.5923 -0.0456 0.2475 0.063 Uiso 1 1 calc R A .
H8B H 0.6383 -0.0327 0.1951 0.063 Uiso 1 1 calc R . .
H8C H 0.5275 -0.0615 0.1992 0.063 Uiso 1 1 calc R . .
C9 C 0.8211(5) 0.0926(3) 0.3578(2) 0.0345(14) Uani 1 1 d . . .
C10 C 0.7938(4) 0.5660(3) 0.3540(2) 0.0398(15) Uani 1 1 d . . .
C11 C 0.1571(8) 0.2567(3) 0.3751(2) 0.094(3) Uani 1 1 d . . .
C12 C 0.6805(3) 0.3919(2) 0.02302(15) 0.0148(11) Uani 1 1 d . . .
C13 C 0.7805(3) 0.4058(2) 0.03119(15) 0.0175(12) Uani 1 1 d . . .
H13 H 0.7995 0.4471 0.0481 0.021 Uiso 1 1 calc R . .
C14 C 0.8532(3) 0.3608(2) 0.01517(15) 0.0158(11) Uani 1 1 d . . .
C15 C 0.8252(3) 0.3028(2) -0.01199(15) 0.0189(11) Uani 1 1 d . . .
H15 H 0.8745 0.2728 -0.0244 0.023 Uiso 1 1 calc R . .
C16 C 0.7245(3) 0.2882(2) -0.02135(15) 0.0151(11) Uani 1 1 d . . .
C17 C 0.6543(3) 0.3343(2) -0.00499(15) 0.0164(11) Uani 1 1 d . . .
H17 H 0.5864 0.3264 -0.0131 0.020 Uiso 1 1 calc R . .
C18 C 0.6058(3) 0.4357(2) 0.04763(15) 0.0145(8) Uani 1 1 d . . .
C19 C 0.5377(3) 0.4094(2) 0.08063(15) 0.0145(8) Uani 1 1 d . . .
C20 C 0.4697(3) 0.4555(2) 0.10104(15) 0.0180(12) Uani 1 1 d . . .
H20 H 0.4217 0.4380 0.1227 0.022 Uiso 1 1 calc R . .
C21 C 0.4711(3) 0.5257(3) 0.09038(16) 0.0229(12) Uani 1 1 d . . .
H21 H 0.4228 0.5556 0.1038 0.028 Uiso 1 1 calc R . .
C22 C 0.5418(3) 0.5530(2) 0.06048(16) 0.0209(12) Uani 1 1 d . . .
H22 H 0.5452 0.6018 0.0546 0.025 Uiso 1 1 calc R . .
C23 C 0.6080(3) 0.5076(2) 0.03914(16) 0.0188(12) Uani 1 1 d . . .
H23 H 0.6564 0.5259 0.0181 0.023 Uiso 1 1 calc R . .
C24 C 0.9596(3) 0.3710(2) 0.03031(17) 0.0183(12) Uani 1 1 d . . .
C25 C 0.9928(3) 0.3667(2) 0.07914(16) 0.0166(11) Uani 1 1 d . A .
C26 C 1.0927(3) 0.3802(2) 0.08938(17) 0.0238(12) Uani 1 1 d . . .
H26 H 1.1168 0.3778 0.1221 0.029 Uiso 1 1 calc R . .
C27 C 1.1571(3) 0.3969(2) 0.05279(19) 0.0301(13) Uani 1 1 d . . .
H27 H 1.2242 0.4076 0.0609 0.036 Uiso 1 1 calc R . .
C28 C 1.1253(4) 0.3983(2) 0.00486(19) 0.0316(13) Uani 1 1 d . . .
H28 H 1.1700 0.4086 -0.0204 0.038 Uiso 1 1 calc R . .
C29 C 1.0266(3) 0.3845(2) -0.00575(17) 0.0243(12) Uani 1 1 d . . .
H29 H 1.0042 0.3843 -0.0388 0.029 Uiso 1 1 calc R . .
C30 C 0.6909(3) 0.2226(2) -0.04610(15) 0.0153(11) Uani 1 1 d . . .
C31 C 0.7100(3) 0.1554(2) -0.02744(15) 0.0146(11) Uani 1 1 d . A .
C32 C 0.6750(3) 0.0989(2) -0.05351(16) 0.0212(12) Uani 1 1 d . . .
H32 H 0.6894 0.0533 -0.0418 0.025 Uiso 1 1 calc R . .
C33 C 0.6191(3) 0.1064(3) -0.09664(16) 0.0229(12) Uani 1 1 d . . .
H33 H 0.5962 0.0666 -0.1141 0.028 Uiso 1 1 calc R . .
C34 C 0.5979(3) 0.1712(3) -0.11332(17) 0.0270(13) Uani 1 1 d . . .
H34 H 0.5584 0.1771 -0.1421 0.032 Uiso 1 1 calc R . .
C35 C 0.6338(3) 0.2288(2) -0.08835(16) 0.0229(12) Uani 1 1 d . . .
H35 H 0.6189 0.2741 -0.1006 0.027 Uiso 1 1 calc R . .
C36 C 0.5368(3) 0.3319(2) 0.09645(15) 0.0148(8) Uani 1 1 d . A .
C37 C 0.9217(3) 0.3500(2) 0.12130(15) 0.0148(8) Uani 1 1 d . . .
C38 C 0.7654(3) 0.1435(2) 0.02245(15) 0.0155(11) Uani 1 1 d . . .
C39 C 0.4804(3) 0.2878(2) 0.05891(15) 0.0143(11) Uani 1 1 d . A .
C40 C 0.4706(3) 0.1830(2) 0.01739(16) 0.0202(12) Uani 1 1 d . A .
H40 H 0.4946 0.1371 0.0124 0.024 Uiso 1 1 calc R . .
C41 C 0.3925(3) 0.2068(3) -0.01147(16) 0.0238(12) Uani 1 1 d . . .
H41 H 0.3647 0.1782 -0.0366 0.029 Uiso 1 1 calc R . .
C42 C 0.3559(3) 0.2719(2) -0.00328(16) 0.0208(12) Uani 1 1 d . . .
H42 H 0.3007 0.2888 -0.0218 0.025 Uiso 1 1 calc R . .
C43 C 0.4000(3) 0.3125(2) 0.03203(15) 0.0179(11) Uani 1 1 d . . .
H43 H 0.3751 0.3580 0.0381 0.021 Uiso 1 1 calc R . .
C44 C 0.4923(3) 0.3237(2) 0.14677(16) 0.0143(11) Uani 1 1 d . A .
C45 C 0.3956(3) 0.3081(2) 0.15567(17) 0.0195(11) Uani 1 1 d . . .
H45 H 0.3493 0.3020 0.1294 0.023 Uiso 1 1 calc R . .
C46 C 0.3657(3) 0.3011(2) 0.20336(18) 0.0244(12) Uani 1 1 d . . .
H46 H 0.2991 0.2894 0.2102 0.029 Uiso 1 1 calc R . .
C47 C 0.4339(3) 0.3114(2) 0.24063(16) 0.0219(12) Uani 1 1 d . . .
H47 H 0.4149 0.3084 0.2737 0.026 Uiso 1 1 calc R . .
C48 C 0.5307(3) 0.3263(2) 0.22918(17) 0.0208(12) Uani 1 1 d . A .
H48 H 0.5777 0.3329 0.2551 0.025 Uiso 1 1 calc R . .
C49 C 0.8694(3) 0.4174(2) 0.13753(15) 0.0167(11) Uani 1 1 d . A .
C50 C 0.7228(3) 0.4717(2) 0.15839(15) 0.0195(11) Uani 1 1 d . A .
H50 H 0.6542 0.4684 0.1650 0.023 Uiso 1 1 calc R . .
C51 C 0.7665(4) 0.5357(2) 0.15989(17) 0.0289(13) Uani 1 1 d . . .
H51 H 0.7291 0.5763 0.1670 0.035 Uiso 1 1 calc R . .
C52 C 0.8664(4) 0.5404(2) 0.15087(18) 0.0327(14) Uani 1 1 d . A .
H52 H 0.8994 0.5841 0.1526 0.039 Uiso 1 1 calc R . .
C53 C 0.9174(3) 0.4808(2) 0.13931(16) 0.0255(13) Uani 1 1 d . . .
H53 H 0.9860 0.4834 0.1325 0.031 Uiso 1 1 calc R A .
C54 C 0.9805(3) 0.3162(2) 0.16413(15) 0.0156(11) Uani 1 1 d . A .
C55 C 1.0343(3) 0.3506(2) 0.19976(16) 0.0167(11) Uani 1 1 d . . .
H55 H 1.0357 0.4001 0.2005 0.020 Uiso 1 1 calc R A .
C56 C 1.0865(3) 0.3123(3) 0.23459(17) 0.0272(12) Uani 1 1 d . A .
H56 H 1.1248 0.3353 0.2592 0.033 Uiso 1 1 calc R . .
C57 C 1.0826(3) 0.2408(3) 0.23322(16) 0.0286(13) Uani 1 1 d . . .
H57 H 1.1189 0.2137 0.2564 0.034 Uiso 1 1 calc R A .
C58 C 1.0244(3) 0.2091(2) 0.19727(16) 0.0247(12) Uani 1 1 d . A .
H58 H 1.0204 0.1597 0.1965 0.030 Uiso 1 1 calc R . .
C59 C 1.0295(3) 0.1808(2) 0.04801(17) 0.0233(12) Uani 1 1 d . . .
H59 H 1.0669 0.2033 0.0732 0.028 Uiso 1 1 calc R A .
C60 C 1.0792(3) 0.1542(2) 0.00963(17) 0.0251(13) Uani 1 1 d . A .
H60 H 1.1491 0.1582 0.0079 0.030 Uiso 1 1 calc R . .
C61 C 1.0240(4) 0.1209(2) -0.02689(17) 0.0281(13) Uani 1 1 d . . .
H61 H 1.0561 0.1010 -0.0540 0.034 Uiso 1 1 calc R A .
C62 C 0.9230(3) 0.1171(2) -0.02356(17) 0.0236(12) Uani 1 1 d . A .
H62 H 0.8845 0.0950 -0.0485 0.028 Uiso 1 1 calc R . .
C63 C 0.8782(3) 0.1454(2) 0.01598(17) 0.0174(11) Uani 1 1 d . A .
C64 C 0.7293(3) 0.0753(2) 0.04440(15) 0.0173(8) Uani 1 1 d . A .
C65 C 0.7727(3) 0.0100(2) 0.03875(15) 0.0173(8) Uani 1 1 d . . .
H65 H 0.8320 0.0049 0.0211 0.021 Uiso 1 1 calc R A .
C66 C 0.7281(3) -0.0470(2) 0.05922(16) 0.0220(12) Uani 1 1 d . A .
H66 H 0.7564 -0.0920 0.0558 0.026 Uiso 1 1 calc R . .
C67 C 0.6432(3) -0.0387(2) 0.08432(16) 0.0202(12) Uani 1 1 d . . .
H67 H 0.6113 -0.0780 0.0981 0.024 Uiso 1 1 calc R A .
C68 C 0.6042(3) 0.0266(2) 0.08965(16) 0.0227(12) Uani 1 1 d . A .
H68 H 0.5448 0.0321 0.1071 0.027 Uiso 1 1 calc R . .
F4 F 0.8891(2) 0.57240(16) 0.36780(11) 0.0534(9) Uani 1 1 d . . .
F5 F 0.7847(2) 0.59284(17) 0.30948(11) 0.0536(9) Uani 1 1 d . . .
F6 F 0.7761(2) 0.49727(16) 0.35023(12) 0.0597(10) Uani 1 1 d . . .
F7 F 0.1478(3) 0.2701(2) 0.42294(13) 0.1099(16) Uani 1 1 d . . .
F8 F 0.0840(3) 0.2137(2) 0.36064(16) 0.0910(14) Uani 1 1 d . . .
F9 F 0.1051(3) 0.3191(2) 0.35582(13) 0.1063(14) Uani 1 1 d . . .
F1A F 0.7457(5) 0.1230(4) 0.3766(2) 0.054(2) Uani 0.649(5) 1 d P A 1
F2A F 0.8825(5) 0.1402(3) 0.3410(2) 0.069(2) Uani 0.649(5) 1 d P A 1
F3A F 0.8702(6) 0.0585(4) 0.3932(2) 0.061(2) Uani 0.649(5) 1 d P A 1
F1B F 0.7851(9) 0.1599(7) 0.3629(4) 0.045(3) Uani 0.351(5) 1 d P A 2
F2B F 0.9133(7) 0.0996(7) 0.3734(5) 0.048(3) Uani 0.351(5) 1 d P A 2
F3B F 0.7735(9) 0.0556(5) 0.3897(3) 0.051(3) Uani 0.351(5) 1 d P A 2
N1 N 0.6478(3) 0.08307(18) 0.07081(12) 0.0169(9) Uani 1 1 d . . .
N2 N 0.5137(2) 0.22248(18) 0.05219(12) 0.0138(9) Uani 1 1 d . . .
N3 N 0.5617(3) 0.33193(17) 0.18326(13) 0.0142(9) Uani 1 1 d . . .
N4 N 0.7726(3) 0.41261(18) 0.14788(12) 0.0140(9) Uani 1 1 d . . .
N5 N 0.9736(2) 0.24618(19) 0.16349(12) 0.0155(9) Uani 1 1 d . A .
N6 N 0.9311(3) 0.17705(17) 0.05234(13) 0.0167(9) Uani 1 1 d . A .
O1 O 0.73222(19) 0.21344(13) 0.15171(9) 0.0135(7) Uani 1 1 d . A .
O2 O 0.54955(19) 0.16800(13) 0.14753(9) 0.0145(7) Uani 1 1 d . A .
O3 O 0.63434(19) 0.30433(14) 0.09982(9) 0.0135(7) Uani 1 1 d . . .
O4 O 0.84617(18) 0.30237(14) 0.10722(9) 0.0140(7) Uani 1 1 d . A .
O5 O 0.74263(19) 0.19608(14) 0.05653(9) 0.0144(7) Uani 1 1 d . A .
O6 O 0.7160(2) 0.23295(16) 0.25933(10) 0.0241(8) Uani 1 1 d . A .
O7 O 0.7843(2) 0.32029(15) 0.21790(10) 0.0188(7) Uani 1 1 d . A .
O8 O 0.7524(2) 0.06459(15) 0.16951(11) 0.0251(8) Uani 1 1 d . A .
O9 O 0.8856(2) 0.11195(15) 0.13479(10) 0.0172(7) Uani 1 1 d . A .
O10 O 0.5412(2) 0.03921(15) 0.21419(11) 0.0271(8) Uani 1 1 d . A .
O11 O 0.5134(2) 0.16201(15) 0.26192(10) 0.0244(8) Uani 1 1 d . A .
O12 O 0.7191(3) 0.07470(17) 0.28027(12) 0.0491(11) Uani 1 1 d . A .
O13 O 0.8667(3) 0.0037(2) 0.29284(15) 0.0792(15) Uani 1 1 d . . .
O15 O 0.7436(2) 0.67888(15) 0.39581(11) 0.0363(9) Uani 1 1 d . . .
O16 O 0.6165(2) 0.59221(16) 0.37680(11) 0.0313(9) Uani 1 1 d . . .
O17 O 0.7364(2) 0.57100(16) 0.44201(11) 0.0359(9) Uani 1 1 d . . .
O18 O 0.2934(4) 0.1853(2) 0.38690(14) 0.1059(18) Uani 1 1 d . . .
O19 O 0.2632(2) 0.2320(2) 0.30687(12) 0.0631(13) Uani 1 1 d . . .
O20 O 0.3240(4) 0.3060(3) 0.37074(17) 0.1168(19) Uani 1 1 d . . .
O14A O 0.7300(4) -0.0197(3) 0.33369(19) 0.055(2) Uani 0.649(5) 1 d P A 1
O14B O 0.8738(8) 0.1099(5) 0.2694(3) 0.053(4) Uani 0.351(5) 1 d P A 2
S2 S 0.71416(9) 0.60708(7) 0.39737(5) 0.0251(3) Uani 1 1 d . . .
S3 S 0.26879(12) 0.25087(9) 0.35581(6) 0.0565(5) Uani 1 1 d . . .
S1A S 0.7838(3) 0.0319(2) 0.30933(11) 0.0246(8) Uani 0.649(5) 1 d P A 1
S1B S 0.8114(5) 0.0641(4) 0.2966(3) 0.0358(17) Uani 0.351(5) 1 d P A 2

loop_
_atom_site_aniso_label
_atom_site_aniso_U_11
_atom_site_aniso_U_22
_atom_site_aniso_U_33
_atom_site_aniso_U_23
_atom_site_aniso_U_13
_atom_site_aniso_U_12
Ca1 0.0169(6) 0.0167(6) 0.0216(6) 0.0024(5) -0.0063(4) -0.0008(4)
Mn1 0.0111(4) 0.0123(4) 0.0177(4) -0.0004(3) -0.0054(3) -0.0009(3)
Mn2 0.0123(4) 0.0122(4) 0.0167(4) -0.0007(3) -0.0061(3) -0.0015(3)
Mn3 0.0121(4) 0.0131(4) 0.0195(4) -0.0009(3) -0.0057(3) 0.0004(3)
C1 0.018(3) 0.018(3) 0.020(3) -0.004(3) 0.001(2) 0.003(2)
C2 0.034(3) 0.042(3) 0.023(3) 0.003(3) -0.011(2) -0.010(3)
C3 0.023(3) 0.016(3) 0.021(3) -0.005(2) -0.008(3) 0.001(3)
C4 0.024(3) 0.021(3) 0.051(4) 0.007(3) 0.000(3) 0.003(3)
C5 0.038(4) 0.053(4) 0.026(4) 0.004(3) -0.003(3) -0.003(3)
C6 0.025(3) 0.043(4) 0.029(3) -0.003(3) -0.004(3) -0.011(3)
C7 0.031(3) 0.039(4) 0.038(4) 0.008(3) 0.004(3) -0.016(3)
C8 0.050(4) 0.020(3) 0.056(4) 0.006(3) -0.016(3) -0.007(3)
C9 0.026(4) 0.035(4) 0.041(4) 0.000(3) -0.016(3) 0.017(4)
C10 0.026(4) 0.032(4) 0.060(5) 0.001(3) -0.006(3) -0.007(3)
C11 0.229(11) 0.039(5) 0.015(4) -0.001(4) 0.033(5) 0.010(6)
C12 0.015(3) 0.011(3) 0.018(3) 0.010(2) -0.010(2) -0.003(2)
C13 0.022(3) 0.013(3) 0.018(3) 0.002(2) -0.004(2) -0.004(2)
C14 0.013(3) 0.022(3) 0.013(3) 0.005(2) -0.002(2) -0.005(2)
C15 0.020(3) 0.025(3) 0.012(3) 0.009(2) 0.002(2) 0.008(2)
C16 0.012(3) 0.015(3) 0.018(3) 0.004(2) -0.004(2) -0.006(2)
C17 0.015(3) 0.014(3) 0.019(3) 0.007(2) -0.009(2) -0.001(2)
C18 0.014(2) 0.013(2) 0.016(2) 0.0007(16) -0.0114(15) -0.0001(16)
C19 0.014(2) 0.013(2) 0.016(2) 0.0007(16) -0.0114(15) -0.0001(16)
C20 0.010(3) 0.020(3) 0.024(3) 0.003(2) -0.008(2) -0.001(2)
C21 0.018(3) 0.027(3) 0.023(3) -0.003(3) -0.011(2) 0.010(3)
C22 0.022(3) 0.014(3) 0.026(3) 0.003(2) -0.012(3) -0.002(3)
C23 0.012(3) 0.023(3) 0.022(3) 0.008(2) -0.008(2) -0.008(2)
C24 0.013(3) 0.015(3) 0.027(3) 0.004(2) 0.001(3) 0.001(2)
C25 0.013(3) 0.009(3) 0.028(3) 0.000(2) -0.003(2) -0.004(2)
C26 0.017(3) 0.029(3) 0.025(3) -0.001(2) -0.006(3) -0.005(2)
C27 0.010(3) 0.038(3) 0.042(4) 0.001(3) -0.005(3) -0.004(3)
C28 0.021(3) 0.038(3) 0.036(4) 0.005(3) 0.004(3) -0.005(3)
C29 0.020(3) 0.029(3) 0.024(3) 0.004(2) -0.001(3) -0.006(2)
C30 0.009(3) 0.023(3) 0.013(3) 0.000(2) 0.000(2) 0.001(2)
C31 0.012(3) 0.017(3) 0.015(3) -0.007(2) -0.004(2) 0.001(2)
C32 0.015(3) 0.022(3) 0.027(3) 0.000(3) -0.004(2) 0.001(2)
C33 0.022(3) 0.026(3) 0.021(3) -0.007(3) -0.007(2) -0.002(2)
C34 0.026(3) 0.034(4) 0.020(3) 0.001(3) -0.012(2) 0.000(3)
C35 0.028(3) 0.023(3) 0.017(3) 0.003(2) -0.006(2) 0.001(2)
C36 0.0060(19) 0.0133(19) 0.025(2) -0.0029(16) -0.0074(16) -0.0011(15)
C37 0.0060(19) 0.0133(19) 0.025(2) -0.0029(16) -0.0074(16) -0.0011(15)
C38 0.010(3) 0.019(3) 0.017(3) -0.004(2) -0.005(2) 0.001(2)
C39 0.012(3) 0.012(3) 0.019(3) 0.003(2) -0.001(2) 0.000(2)
C40 0.017(3) 0.018(3) 0.025(3) -0.001(3) -0.007(2) -0.003(2)
C41 0.021(3) 0.031(3) 0.019(3) -0.001(2) -0.010(2) -0.006(3)
C42 0.016(3) 0.017(3) 0.029(3) 0.003(2) -0.009(2) 0.002(2)
C43 0.013(3) 0.014(3) 0.026(3) 0.002(2) -0.006(2) -0.001(2)
C44 0.017(3) 0.009(3) 0.017(3) 0.001(2) -0.002(2) -0.001(2)
C45 0.019(3) 0.014(3) 0.026(3) 0.000(2) -0.003(2) 0.000(2)
C46 0.015(3) 0.020(3) 0.039(4) 0.002(3) 0.003(3) 0.000(2)
C47 0.029(3) 0.020(3) 0.017(3) 0.004(2) 0.006(3) 0.007(3)
C48 0.020(3) 0.015(3) 0.027(3) 0.001(2) -0.004(2) 0.003(2)
C49 0.012(3) 0.016(3) 0.021(3) 0.002(2) -0.008(2) -0.003(2)
C50 0.018(3) 0.016(3) 0.024(3) 0.000(2) -0.003(2) 0.003(3)
C51 0.028(3) 0.012(3) 0.047(4) -0.003(3) 0.002(3) 0.004(3)
C52 0.022(3) 0.015(3) 0.061(4) -0.002(3) 0.001(3) -0.002(3)
C53 0.017(3) 0.017(3) 0.042(4) -0.002(3) -0.001(2) -0.003(3)
C54 0.007(3) 0.019(3) 0.021(3) 0.001(2) 0.001(2) 0.003(2)
C55 0.011(3) 0.012(3) 0.027(3) -0.006(2) -0.004(2) -0.005(2)
C56 0.016(3) 0.032(4) 0.034(3) -0.005(3) -0.011(2) -0.007(3)
C57 0.025(3) 0.031(4) 0.029(3) -0.001(3) -0.014(3) 0.001(3)
C58 0.023(3) 0.017(3) 0.033(3) 0.000(3) -0.009(3) 0.003(2)
C59 0.017(3) 0.027(3) 0.026(3) 0.002(3) -0.009(2) 0.000(2)
C60 0.010(3) 0.042(3) 0.024(3) -0.001(3) 0.004(3) 0.006(2)
C61 0.027(3) 0.036(3) 0.022(3) -0.005(3) 0.003(3) 0.012(3)
C62 0.015(3) 0.028(3) 0.028(3) -0.006(3) -0.003(2) 0.003(2)
C63 0.020(3) 0.010(3) 0.023(3) 0.001(2) -0.001(3) 0.002(2)
C64 0.013(2) 0.019(2) 0.019(2) -0.0051(18) -0.0091(16) -0.0023(16)
C65 0.013(2) 0.019(2) 0.019(2) -0.0051(18) -0.0091(16) -0.0023(16)
C66 0.022(3) 0.010(3) 0.034(3) -0.009(2) -0.007(3) 0.002(2)
C67 0.020(3) 0.009(3) 0.031(3) 0.001(2) -0.003(3) -0.004(2)
C68 0.019(3) 0.019(3) 0.030(3) 0.001(3) -0.002(2) -0.006(3)
F4 0.0163(18) 0.066(2) 0.078(2) -0.0092(18) 0.0014(16) 0.0056(16)
F5 0.046(2) 0.077(3) 0.038(2) 0.0017(18) 0.0086(16) -0.0111(18)
F6 0.046(2) 0.039(2) 0.095(3) -0.0215(19) 0.0248(19) -0.0053(17)
F7 0.172(4) 0.109(3) 0.049(3) 0.002(2) 0.015(3) 0.080(3)
F8 0.050(2) 0.063(3) 0.162(4) -0.004(3) 0.044(2) -0.003(2)
F9 0.169(4) 0.074(3) 0.076(3) -0.001(2) -0.004(3) 0.032(3)
F1A 0.034(5) 0.068(7) 0.058(5) -0.034(4) -0.014(3) 0.020(4)
F2A 0.055(4) 0.052(4) 0.098(5) -0.013(4) -0.021(4) -0.021(4)
F3A 0.079(7) 0.064(5) 0.039(4) -0.017(3) -0.034(4) 0.044(4)
F1B 0.040(9) 0.055(9) 0.042(7) -0.002(6) -0.002(6) 0.021(6)
F2B 0.028(7) 0.059(9) 0.055(9) -0.021(7) -0.015(6) 0.009(6)
F3B 0.055(9) 0.058(8) 0.039(6) 0.022(5) 0.004(6) 0.013(6)
N1 0.015(2) 0.017(2) 0.019(2) -0.0033(19) -0.0088(19) 0.0003(19)
N2 0.010(2) 0.013(2) 0.018(2) -0.0017(19) -0.0046(17) -0.0016(18)
N3 0.020(2) 0.012(2) 0.011(2) 0.0013(17) -0.0013(19) 0.0005(17)
N4 0.012(2) 0.015(2) 0.015(2) -0.0002(18) -0.0040(17) -0.0014(19)
N5 0.013(2) 0.011(2) 0.023(2) -0.0007(19) -0.0102(18) 0.0056(18)
N6 0.010(2) 0.015(2) 0.025(2) -0.0019(19) -0.0054(19) 0.0016(18)
O1 0.0118(17) 0.0140(17) 0.0143(17) 0.0009(14) -0.0080(13) 0.0016(14)
O2 0.0162(17) 0.0144(18) 0.0128(17) 0.0028(13) -0.0031(14) 0.0020(14)
O3 0.0080(16) 0.0150(17) 0.0171(17) -0.0015(14) -0.0060(13) 0.0022(14)
O4 0.0104(17) 0.0089(17) 0.0222(18) 0.0002(14) -0.0078(13) -0.0005(14)
O5 0.0151(17) 0.0139(18) 0.0139(17) -0.0060(15) -0.0037(13) 0.0000(14)
O6 0.030(2) 0.020(2) 0.0223(19) 0.0006(15) -0.0072(16) -0.0095(17)
O7 0.0209(19) 0.0195(19) 0.0156(19) -0.0019(16) -0.0058(14) -0.0049(15)
O8 0.019(2) 0.021(2) 0.035(2) 0.0011(16) 0.0001(17) 0.0000(16)
O9 0.0151(18) 0.0101(18) 0.026(2) 0.0030(15) -0.0064(15) 0.0009(15)
O10 0.026(2) 0.022(2) 0.033(2) 0.0049(16) -0.0029(17) -0.0049(16)
O11 0.025(2) 0.034(2) 0.014(2) 0.0025(15) -0.0058(15) -0.0038(17)
O12 0.065(3) 0.033(2) 0.048(2) -0.0001(19) -0.038(2) 0.023(2)
O13 0.080(3) 0.084(4) 0.071(3) -0.040(3) -0.037(3) 0.059(3)
O15 0.038(2) 0.017(2) 0.053(2) 0.0071(17) -0.0107(18) -0.0013(17)
O16 0.0122(19) 0.041(2) 0.040(2) 0.0007(17) -0.0094(16) 0.0038(16)
O17 0.041(2) 0.036(2) 0.031(2) 0.0112(18) -0.0140(17) -0.0047(18)
O18 0.215(6) 0.045(3) 0.055(3) 0.000(2) -0.047(3) 0.039(3)
O19 0.028(2) 0.136(4) 0.025(2) -0.004(2) -0.0088(18) -0.018(2)
O20 0.147(5) 0.088(4) 0.113(4) -0.024(3) -0.051(4) -0.064(4)
O14A 0.081(5) 0.040(4) 0.046(4) 0.010(3) 0.011(3) -0.031(4)
O14B 0.066(8) 0.058(8) 0.037(7) -0.009(6) 0.024(6) -0.026(7)
S2 0.0188(8) 0.0252(8) 0.0310(8) 0.0033(7) -0.0052(6) 0.0030(6)
S3 0.0578(12) 0.0698(13) 0.0410(11) -0.0223(10) -0.0158(9) -0.0183(10)
S1A 0.0258(18) 0.026(2) 0.0218(17) 0.0011(15) -0.0053(13) 0.0047(16)
S1B 0.035(4) 0.033(4) 0.039(4) -0.003(3) -0.006(3) 0.008(3)

loop_
_atom_type_symbol
_atom_type_description
_atom_type_scat_dispersion_real
_atom_type_scat_dispersion_imag
_atom_type_scat_source
C C 0.0033 0.0016 'International Tables Vol C Tables 4.2.6.8 and 6.1.1.4'
H H 0.0000 0.0000 'International Tables Vol C Tables 4.2.6.8 and 6.1.1.4'
N N 0.0061 0.0033 'International Tables Vol C Tables 4.2.6.8 and 6.1.1.4'
O O 0.0106 0.0060 'International Tables Vol C Tables 4.2.6.8 and 6.1.1.4'
F F 0.0171 0.0103 'International Tables Vol C Tables 4.2.6.8 and 6.1.1.4'
S S 0.1246 0.1234 'International Tables Vol C Tables 4.2.6.8 and 6.1.1.4'
Ca Ca 0.2262 0.3064 'International Tables Vol C Tables 4.2.6.8 and 6.1.1.4'
Mn Mn 0.3368 0.7283 'International Tables Vol C Tables 4.2.6.8 and 6.1.1.4'

loop_
_geom_angle_atom_site_label_1
_geom_angle_atom_site_label_2
_geom_angle_atom_site_label_3
_geom_angle
_geom_angle_site_symmetry_1
_geom_angle_site_symmetry_3
O8 Ca1 O6 124.90(11) . .
O8 Ca1 O2 94.79(10) . .
O6 Ca1 O2 116.07(10) . .
O8 Ca1 O12 82.98(11) . .
O6 Ca1 O12 82.66(11) . .
O2 Ca1 O12 157.47(12) . .
O8 Ca1 O11 150.55(11) . .
O6 Ca1 O11 80.68(10) . .
O2 Ca1 O11 84.29(10) . .
O12 Ca1 O11 86.81(12) . .
O8 Ca1 O1 75.35(10) . .
O6 Ca1 O1 77.52(10) . .
O2 Ca1 O1 66.00(9) . .
O12 Ca1 O1 133.84(12) . .
O11 Ca1 O1 129.37(10) . .
O8 Ca1 O10 82.98(11) . .
O6 Ca1 O10 143.81(11) . .
O2 Ca1 O10 79.22(10) . .
O12 Ca1 O10 78.26(12) . .
O11 Ca1 O10 67.89(10) . .
O1 Ca1 O10 136.65(10) . .
O8 Ca1 C6 128.76(12) . .
O6 Ca1 C6 104.99(12) . .
O2 Ca1 C6 70.40(11) . .
O12 Ca1 C6 93.48(13) . .
O11 Ca1 C6 24.59(10) . .
O1 Ca1 C6 131.75(11) . .
O10 Ca1 C6 46.69(11) . .
O8 Ca1 Mn1 73.45(8) . .
O6 Ca1 Mn1 108.77(8) . .
O2 Ca1 Mn1 32.63(6) . .
O12 Ca1 Mn1 156.30(9) . .
O11 Ca1 Mn1 115.04(8) . .
O1 Ca1 Mn1 37.26(6) . .
O10 Ca1 Mn1 100.74(7) . .
C6 Ca1 Mn1 103.02(9) . .
O8 Ca1 S1B 74.69(13) . .
O6 Ca1 S1B 76.29(14) . .
O2 Ca1 S1B 167.32(13) . .
O12 Ca1 S1B 17.15(18) . .
O11 Ca1 S1B 101.31(14) . .
O1 Ca1 S1B 116.69(16) . .
O10 Ca1 S1B 92.26(16) . .
C6 Ca1 S1B 110.43(17) . .
Mn1 Ca1 S1B 143.65(13) . .
O8 Ca1 Mn2 101.90(8) . .
O6 Ca1 Mn2 58.11(7) . .
O2 Ca1 Mn2 66.87(7) . .
O12 Ca1 Mn2 135.58(9) . .
O11 Ca1 Mn2 104.69(7) . .
O1 Ca1 Mn2 26.81(6) . .
O10 Ca1 Mn2 145.98(8) . .
C6 Ca1 Mn2 114.81(9) . .
Mn1 Ca1 Mn2 50.660(19) . .
S1B Ca1 Mn2 121.63(15) . .
O2 Mn1 O5 165.51(12) . .
O2 Mn1 O1 85.23(11) . .
O5 Mn1 O1 85.23(11) . .
O2 Mn1 N2 91.30(12) . .
O5 Mn1 N2 102.60(12) . .
O1 Mn1 N2 147.09(12) . .
O2 Mn1 N1 96.25(13) . .
O5 Mn1 N1 77.81(13) . .
O1 Mn1 N1 114.17(12) . .
N2 Mn1 N1 98.74(13) . .
O2 Mn1 O3 101.51(11) . .
O5 Mn1 O3 86.59(11) . .
O1 Mn1 O3 75.41(10) . .
N2 Mn1 O3 73.26(12) . .
N1 Mn1 O3 160.58(12) . .
O2 Mn1 Mn2 89.85(8) . .
O5 Mn1 Mn2 89.31(8) . .
O1 Mn1 Mn2 37.92(7) . .
N2 Mn1 Mn2 109.54(10) . .
N1 Mn1 Mn2 150.93(9) . .
O3 Mn1 Mn2 37.95(7) . .
O2 Mn1 Mn3 121.58(8) . .
O5 Mn1 Mn3 46.79(8) . .
O1 Mn1 Mn3 39.22(7) . .
N2 Mn1 Mn3 143.23(9) . .
N1 Mn1 Mn3 93.82(9) . .
O3 Mn1 Mn3 83.57(7) . .
Mn2 Mn1 Mn3 59.34(2) . .
O2 Mn1 Ca1 43.42(8) . .
O5 Mn1 Ca1 123.03(8) . .
O1 Mn1 Ca1 47.40(8) . .
N2 Mn1 Ca1 134.32(9) . .
N1 Mn1 Ca1 93.16(9) . .
O3 Mn1 Ca1 105.10(7) . .
Mn2 Mn1 Ca1 72.04(2) . .
Mn3 Mn1 Ca1 78.72(2) . .
O3 Mn2 O1 86.16(11) . .
O3 Mn2 O7 174.18(12) . .
O1 Mn2 O7 94.81(12) . .
O3 Mn2 N4 100.83(12) . .
O1 Mn2 N4 148.82(13) . .
O7 Mn2 N4 81.29(13) . .
O3 Mn2 N3 76.41(12) . .
O1 Mn2 N3 107.85(12) . .
O7 Mn2 N3 97.85(13) . .
N4 Mn2 N3 103.33(13) . .
O3 Mn2 O4 86.77(10) . .
O1 Mn2 O4 77.10(10) . .
O7 Mn2 O4 99.05(11) . .
N4 Mn2 O4 73.06(12) . .
N3 Mn2 O4 161.92(11) . .
O3 Mn2 Mn3 90.16(8) . .
O1 Mn2 Mn3 39.32(8) . .
O7 Mn2 Mn3 94.22(9) . .
N4 Mn2 Mn3 109.78(10) . .
N3 Mn2 Mn3 146.09(9) . .
O4 Mn2 Mn3 38.26(7) . .
O3 Mn2 Mn1 46.32(8) . .
O1 Mn2 Mn1 40.38(8) . .
O7 Mn2 Mn1 133.63(9) . .
N4 Mn2 Mn1 141.51(9) . .
N3 Mn2 Mn1 89.04(9) . .
O4 Mn2 Mn1 83.96(7) . .
Mn3 Mn2 Mn1 60.34(2) . .
O3 Mn2 Ca1 98.68(8) . .
O1 Mn2 Ca1 35.31(8) . .
O7 Mn2 Ca1 79.05(9) . .
N4 Mn2 Ca1 160.33(9) . .
N3 Mn2 Ca1 78.92(9) . .
O4 Mn2 Ca1 110.63(7) . .
Mn3 Mn2 Ca1 72.44(2) . .
Mn1 Mn2 Ca1 57.30(2) . .
O4 Mn3 O9 169.23(12) . .
O4 Mn3 O1 86.21(11) . .
O9 Mn3 O1 96.57(12) . .
O4 Mn3 N6 100.35(12) . .
O9 Mn3 N6 82.63(12) . .
O1 Mn3 N6 148.98(13) . .
O4 Mn3 N5 77.19(12) . .
O9 Mn3 N5 92.06(13) . .
O1 Mn3 N5 107.66(12) . .
N6 Mn3 N5 103.35(13) . .
O4 Mn3 O5 86.37(11) . .
O9 Mn3 O5 104.39(11) . .
O1 Mn3 O5 77.78(10) . .
N6 Mn3 O5 72.49(12) . .
N5 Mn3 O5 162.13(12) . .
O4 Mn3 Mn2 48.53(8) . .
O9 Mn3 Mn2 132.10(9) . .
O1 Mn3 Mn2 38.24(8) . .
N6 Mn3 Mn2 142.72(9) . .
N5 Mn3 Mn2 90.19(9) . .
O5 Mn3 Mn2 84.00(7) . .
O4 Mn3 Mn1 90.86(8) . .
O9 Mn3 Mn1 98.04(9) . .
O1 Mn3 Mn1 40.63(8) . .
N6 Mn3 Mn1 108.56(10) . .
N5 Mn3 Mn1 147.47(9) . .
O5 Mn3 Mn1 37.84(7) . .
Mn2 Mn3 Mn1 60.32(2) . .
O6 C1 O7 124.2(4) . .
O6 C1 C2 121.1(4) . .
O7 C1 C2 114.7(4) . .
C1 C2 H2A 109.5 . .
C1 C2 H2B 109.5 . .
H2A C2 H2B 109.5 . .
C1 C2 H2C 109.5 . .
H2A C2 H2C 109.5 . .
H2B C2 H2C 109.5 . .
O8 C3 O9 125.3(4) . .
O8 C3 C4 119.3(4) . .
O9 C3 C4 115.4(4) . .
C3 C4 H4A 109.5 . .
C3 C4 H4B 109.5 . .
H4A C4 H4B 109.5 . .
C3 C4 H4C 109.5 . .
H4A C4 H4C 109.5 . .
H4B C4 H4C 109.5 . .
O11 C5 H5A 109.5 . .
O11 C5 H5B 109.5 . .
H5A C5 H5B 109.5 . .
O11 C5 H5C 109.5 . .
H5A C5 H5C 109.5 . .
H5B C5 H5C 109.5 . .
O11 C6 C7 110.2(4) . .
O11 C6 Ca1 44.07(19) . .
C7 C6 Ca1 82.3(3) . .
O11 C6 H6A 109.6 . .
C7 C6 H6A 109.6 . .
Ca1 C6 H6A 89.0 . .
O11 C6 H6B 109.6 . .
C7 C6 H6B 109.6 . .
Ca1 C6 H6B 153.3 . .
H6A C6 H6B 108.1 . .
O10 C7 C6 107.4(4) . .
O10 C7 H7A 110.2 . .
C6 C7 H7A 110.2 . .
O10 C7 H7B 110.2 . .
C6 C7 H7B 110.2 . .
H7A C7 H7B 108.5 . .
O10 C8 H8A 109.5 . .
O10 C8 H8B 109.5 . .
H8A C8 H8B 109.5 . .
O10 C8 H8C 109.5 . .
H8A C8 H8C 109.5 . .
H8B C8 H8C 109.5 . .
F1A C9 F3B 64.8(7) . .
F1A C9 F2B 125.1(6) . .
F3B C9 F2B 108.3(9) . .
F1A C9 F2A 109.5(6) . .
F3B C9 F2A 158.4(7) . .
F2B C9 F2A 56.4(7) . .
F1A C9 F3A 108.3(7) . .
F3B C9 F3A 59.3(6) . .
F2B C9 F3A 50.5(6) . .
F2A C9 F3A 106.8(7) . .
F1A C9 F1B 42.2(5) . .
F3B C9 F1B 105.1(8) . .
F2B C9 F1B 101.7(9) . .
F2A C9 F1B 67.5(6) . .
F3A C9 F1B 123.5(7) . .
F1A C9 S1B 118.5(5) . .
F3B C9 S1B 116.2(7) . .
F2B C9 S1B 112.9(7) . .
F2A C9 S1B 85.1(5) . .
F3A C9 S1B 124.4(5) . .
F1B C9 S1B 111.4(6) . .
F1A C9 S1A 111.8(5) . .
F3B C9 S1A 90.6(6) . .
F2B C9 S1A 123.0(6) . .
F2A C9 S1A 110.5(5) . .
F3A C9 S1A 109.9(5) . .
F1B C9 S1A 125.0(6) . .
S1B C9 S1A 25.8(2) . .
F5 C10 F4 107.0(4) . .
F5 C10 F6 107.2(5) . .
F4 C10 F6 106.3(4) . .
F5 C10 S2 113.2(4) . .
F4 C10 S2 111.0(4) . .
F6 C10 S2 111.8(4) . .
F8 C11 F7 108.7(7) . .
F8 C11 F9 93.0(7) . .
F7 C11 F9 98.0(5) . .
F8 C11 S3 123.2(5) . .
F7 C11 S3 116.2(7) . .
F9 C11 S3 112.3(5) . .
C17 C12 C13 118.5(4) . .
C17 C12 C18 122.3(4) . .
C13 C12 C18 119.0(4) . .
C14 C13 C12 121.4(4) . .
C14 C13 H13 119.3 . .
C12 C13 H13 119.3 . .
C13 C14 C15 119.0(4) . .
C13 C14 C24 120.8(4) . .
C15 C14 C24 120.0(4) . .
C14 C15 C16 120.6(4) . .
C14 C15 H15 119.7 . .
C16 C15 H15 119.7 . .
C17 C16 C15 118.8(4) . .
C17 C16 C30 118.9(4) . .
C15 C16 C30 122.2(4) . .
C16 C17 C12 121.5(4) . .
C16 C17 H17 119.3 . .
C12 C17 H17 119.3 . .
C23 C18 C19 118.7(4) . .
C23 C18 C12 117.6(4) . .
C19 C18 C12 123.6(4) . .
C18 C19 C20 118.5(4) . .
C18 C19 C36 122.5(4) . .
C20 C19 C36 119.0(4) . .
C21 C20 C19 121.3(4) . .
C21 C20 H20 119.3 . .
C19 C20 H20 119.3 . .
C22 C21 C20 120.7(4) . .
C22 C21 H21 119.6 . .
C20 C21 H21 119.6 . .
C21 C22 C23 118.4(4) . .
C21 C22 H22 120.8 . .
C23 C22 H22 120.8 . .
C22 C23 C18 122.1(4) . .
C22 C23 H23 118.9 . .
C18 C23 H23 118.9 . .
C29 C24 C25 119.6(4) . .
C29 C24 C14 117.7(4) . .
C25 C24 C14 122.6(4) . .
C26 C25 C24 117.8(4) . .
C26 C25 C37 120.0(4) . .
C24 C25 C37 122.2(4) . .
C27 C26 C25 121.3(4) . .
C27 C26 H26 119.4 . .
C25 C26 H26 119.4 . .
C28 C27 C26 120.8(4) . .
C28 C27 H27 119.6 . .
C26 C27 H27 119.6 . .
C27 C28 C29 118.4(4) . .
C27 C28 H28 120.8 . .
C29 C28 H28 120.8 . .
C24 C29 C28 122.0(4) . .
C24 C29 H29 119.0 . .
C28 C29 H29 119.0 . .
C35 C30 C31 118.6(4) . .
C35 C30 C16 117.7(4) . .
C31 C30 C16 123.6(4) . .
C32 C31 C30 118.3(4) . .
C32 C31 C38 119.5(4) . .
C30 C31 C38 122.2(4) . .
C31 C32 C33 122.0(4) . .
C31 C32 H32 119.0 . .
C33 C32 H32 119.0 . .
C34 C33 C32 119.2(4) . .
C34 C33 H33 120.4 . .
C32 C33 H33 120.4 . .
C33 C34 C35 119.9(4) . .
C33 C34 H34 120.1 . .
C35 C34 H34 120.1 . .
C30 C35 C34 121.9(4) . .
C30 C35 H35 119.0 . .
C34 C35 H35 119.0 . .
O3 C36 C39 106.6(3) . .
O3 C36 C44 106.7(3) . .
C39 C36 C44 110.6(3) . .
O3 C36 C19 111.3(3) . .
C39 C36 C19 110.5(3) . .
C44 C36 C19 111.0(3) . .
O4 C37 C49 106.7(3) . .
O4 C37 C54 106.9(3) . .
C49 C37 C54 111.3(3) . .
O4 C37 C25 112.6(3) . .
C49 C37 C25 109.6(3) . .
C54 C37 C25 109.7(3) . .
O5 C38 C64 105.9(3) . .
O5 C38 C63 106.9(3) . .
C64 C38 C63 113.1(4) . .
O5 C38 C31 111.6(3) . .
C64 C38 C31 108.7(3) . .
C63 C38 C31 110.5(3) . .
N2 C39 C43 120.5(4) . .
N2 C39 C36 116.5(4) . .
C43 C39 C36 123.0(4) . .
N2 C40 C41 122.4(4) . .
N2 C40 H40 118.8 . .
C41 C40 H40 118.8 . .
C42 C41 C40 118.8(4) . .
C42 C41 H41 120.6 . .
C40 C41 H41 120.6 . .
C41 C42 C43 119.1(4) . .
C41 C42 H42 120.5 . .
C43 C42 H42 120.5 . .
C42 C43 C39 120.3(4) . .
C42 C43 H43 119.8 . .
C39 C43 H43 119.8 . .
N3 C44 C45 122.5(4) . .
N3 C44 C36 111.9(4) . .
C45 C44 C36 125.6(4) . .
C44 C45 C46 119.4(4) . .
C44 C45 H45 120.3 . .
C46 C45 H45 120.3 . .
C47 C46 C45 118.9(4) . .
C47 C46 H46 120.5 . .
C45 C46 H46 120.5 . .
C46 C47 C48 118.8(4) . .
C46 C47 H47 120.6 . .
C48 C47 H47 120.6 . .
N3 C48 C47 123.2(4) . .
N3 C48 H48 118.4 . .
C47 C48 H48 118.4 . .
N4 C49 C53 120.7(4) . .
N4 C49 C37 117.1(4) . .
C53 C49 C37 122.1(4) . .
N4 C50 C51 122.9(4) . .
N4 C50 H50 118.5 . .
C51 C50 H50 118.5 . .
C50 C51 C52 118.6(4) . .
C50 C51 H51 120.7 . .
C52 C51 H51 120.7 . .
C53 C52 C51 119.0(4) . .
C53 C52 H52 120.5 . .
C51 C52 H52 120.5 . .
C52 C53 C49 120.3(4) . .
C52 C53 H53 119.9 . .
C49 C53 H53 119.9 . .
N5 C54 C55 121.6(4) . .
N5 C54 C37 112.0(4) . .
C55 C54 C37 126.4(4) . .
C54 C55 C56 119.2(4) . .
C54 C55 H55 120.4 . .
C56 C55 H55 120.4 . .
C57 C56 C55 119.5(4) . .
C57 C56 H56 120.3 . .
C55 C56 H56 120.3 . .
C56 C57 C58 118.6(4) . .
C56 C57 H57 120.7 . .
C58 C57 H57 120.7 . .
N5 C58 C57 122.0(4) . .
N5 C58 H58 119.0 . .
C57 C58 H58 119.0 . .
N6 C59 C60 123.8(4) . .
N6 C59 H59 118.1 . .
C60 C59 H59 118.1 . .
C59 C60 C61 117.7(4) . .
C59 C60 H60 121.2 . .
C61 C60 H60 121.2 . .
C62 C61 C60 119.6(4) . .
C62 C61 H61 120.2 . .
C60 C61 H61 120.2 . .
C63 C62 C61 119.4(4) . .
C63 C62 H62 120.3 . .
C61 C62 H62 120.3 . .
N6 C63 C62 121.7(4) . .
N6 C63 C38 115.6(4) . .
C62 C63 C38 122.7(4) . .
N1 C64 C65 120.9(4) . .
N1 C64 C38 113.1(4) . .
C65 C64 C38 126.0(4) . .
C66 C65 C64 118.6(4) . .
C66 C65 H65 120.7 . .
C64 C65 H65 120.7 . .
C67 C66 C65 119.8(4) . .
C67 C66 H66 120.1 . .
C65 C66 H66 120.1 . .
C66 C67 C68 119.5(4) . .
C66 C67 H67 120.3 . .
C68 C67 H67 120.3 . .
N1 C68 C67 121.6(4) . .
N1 C68 H68 119.2 . .
C67 C68 H68 119.2 . .
C64 N1 C68 119.5(4) . .
C64 N1 Mn1 111.5(3) . .
C68 N1 Mn1 125.6(3) . .
C40 N2 C39 118.8(4) . .
C40 N2 Mn1 124.1(3) . .
C39 N2 Mn1 117.0(3) . .
C48 N3 C44 117.1(4) . .
C48 N3 Mn2 127.1(3) . .
C44 N3 Mn2 111.3(3) . .
C49 N4 C50 118.5(4) . .
C49 N4 Mn2 116.9(3) . .
C50 N4 Mn2 123.9(3) . .
C58 N5 C54 119.0(4) . .
C58 N5 Mn3 125.3(3) . .
C54 N5 Mn3 114.4(3) . .
C59 N6 C63 117.8(4) . .
C59 N6 Mn3 123.5(3) . .
C63 N6 Mn3 118.2(3) . .
Mn2 O1 Mn3 102.44(12) . .
Mn2 O1 Mn1 101.70(12) . .
Mn3 O1 Mn1 100.15(12) . .
Mn2 O1 Ca1 117.88(12) . .
Mn3 O1 Ca1 132.54(12) . .
Mn1 O1 Ca1 95.34(10) . .
Mn1 O2 Ca1 103.95(12) . .
C36 O3 Mn2 122.7(2) . .
C36 O3 Mn1 111.7(2) . .
Mn2 O3 Mn1 95.73(11) . .
C37 O4 Mn3 123.4(2) . .
C37 O4 Mn2 110.7(2) . .
Mn3 O4 Mn2 93.21(11) . .
C38 O5 Mn1 122.1(2) . .
C38 O5 Mn3 113.1(2) . .
Mn1 O5 Mn3 95.38(11) . .
C1 O6 Ca1 140.9(3) . .
C1 O7 Mn2 127.7(3) . .
C3 O8 Ca1 137.0(3) . .
C3 O9 Mn3 135.9(3) . .
C7 O10 C8 111.4(3) . .
C7 O10 Ca1 117.0(3) . .
C8 O10 Ca1 121.0(3) . .
C5 O11 C6 113.5(3) . .
C5 O11 Ca1 120.0(3) . .
C6 O11 Ca1 111.3(3) . .
S1B O12 S1A 33.7(3) . .
S1B O12 Ca1 131.3(5) . .
S1A O12 Ca1 160.4(3) . .
S1A O13 S1B 34.4(3) . .
O17 S2 O15 115.9(2) . .
O17 S2 O16 114.11(19) . .
O15 S2 O16 115.28(19) . .
O17 S2 C10 103.7(2) . .
O15 S2 C10 103.3(2) . .
O16 S2 C10 102.1(2) . .
O20 S3 O19 120.8(3) . .
O20 S3 O18 111.0(3) . .
O19 S3 O18 109.0(3) . .
O20 S3 C11 111.1(4) . .
O19 S3 C11 107.7(3) . .
O18 S3 C11 93.8(3) . .
O13 S1A O14A 108.8(4) . .
O13 S1A O12 123.5(4) . .
O14A S1A O12 110.7(4) . .
O13 S1A C9 106.6(3) . .
O14A S1A C9 103.8(4) . .
O12 S1A C9 101.2(3) . .
O12 S1B O13 127.3(6) . .
O12 S1B O14B 106.7(7) . .
O13 S1B O14B 98.5(6) . .
O12 S1B C9 108.7(5) . .
O13 S1B C9 107.5(5) . .
O14B S1B C9 105.9(6) . .
O12 S1B Ca1 31.5(3) . .
O13 S1B Ca1 129.4(4) . .
O14B S1B Ca1 75.5(5) . .
C9 S1B Ca1 122.5(3) . .

loop_
_geom_bond_atom_site_label_1
_geom_bond_atom_site_label_2
_geom_bond_distance
_geom_bond_site_symmetry_2
Ca1 O8 2.303(3) .
Ca1 O6 2.320(3) .
Ca1 O2 2.349(3) .
Ca1 O12 2.358(3) .
Ca1 O11 2.403(3) .
Ca1 O1 2.452(3) .
Ca1 O10 2.475(3) .
Ca1 C6 3.218(5) .
Ca1 Mn1 3.3165(11) .
Ca1 S1B 3.387(7) .
Ca1 Mn2 3.7491(11) .
Mn1 O2 1.842(3) .
Mn1 O5 1.878(3) .
Mn1 O1 2.017(3) .
Mn1 N2 2.129(3) .
Mn1 N1 2.170(3) .
Mn1 O3 2.215(3) .
Mn1 Mn2 3.0480(9) .
Mn1 Mn3 3.0486(9) .
Mn2 O3 1.884(3) .
Mn2 O1 1.913(3) .
Mn2 O7 1.913(3) .
Mn2 N4 2.095(3) .
Mn2 N3 2.241(3) .
Mn2 O4 2.265(3) .
Mn2 Mn3 3.0179(9) .
Mn3 O4 1.872(3) .
Mn3 O9 1.910(3) .
Mn3 O1 1.958(3) .
Mn3 N6 2.124(3) .
Mn3 N5 2.161(3) .
Mn3 O5 2.232(3) .
C1 O6 1.228(5) .
C1 O7 1.302(5) .
C1 C2 1.513(6) .
C2 H2A 0.9800 .
C2 H2B 0.9800 .
C2 H2C 0.9800 .
C3 O8 1.234(5) .
C3 O9 1.294(5) .
C3 C4 1.504(6) .
C4 H4A 0.9800 .
C4 H4B 0.9800 .
C4 H4C 0.9800 .
C5 O11 1.414(5) .
C5 H5A 0.9800 .
C5 H5B 0.9800 .
C5 H5C 0.9800 .
C6 O11 1.438(5) .
C6 C7 1.506(6) .
C6 H6A 0.9900 .
C6 H6B 0.9900 .
C7 O10 1.418(5) .
C7 H7A 0.9900 .
C7 H7B 0.9900 .
C8 O10 1.427(5) .
C8 H8A 0.9800 .
C8 H8B 0.9800 .
C8 H8C 0.9800 .
C9 F1A 1.291(8) .
C9 F3B 1.307(10) .
C9 F2B 1.313(11) .
C9 F2A 1.324(8) .
C9 F3A 1.336(8) .
C9 F1B 1.388(13) .
C9 S1B 1.767(8) .
C9 S1A 1.829(6) .
C10 F5 1.329(6) .
C10 F4 1.337(5) .
C10 F6 1.344(5) .
C10 S2 1.802(6) .
C11 F8 1.338(9) .
C11 F7 1.347(6) .
C11 F9 1.478(8) .
C11 S3 1.614(9) .
C12 C17 1.387(6) .
C12 C13 1.390(6) .
C12 C18 1.488(6) .
C13 C14 1.386(6) .
C13 H13 0.9500 .
C14 C15 1.386(6) .
C14 C24 1.499(6) .
C15 C16 1.407(6) .
C15 H15 0.9500 .
C16 C17 1.379(6) .
C16 C30 1.495(6) .
C17 H17 0.9500 .
C18 C23 1.399(6) .
C18 C19 1.399(6) .
C19 C20 1.401(6) .
C19 C36 1.548(6) .
C20 C21 1.379(6) .
C20 H20 0.9500 .
C21 C22 1.377(6) .
C21 H21 0.9500 .
C22 C23 1.387(6) .
C22 H22 0.9500 .
C23 H23 0.9500 .
C24 C29 1.380(6) .
C24 C25 1.405(6) .
C25 C26 1.395(6) .
C25 C37 1.553(6) .
C26 C27 1.381(6) .
C26 H26 0.9500 .
C27 C28 1.374(6) .
C27 H27 0.9500 .
C28 C29 1.384(6) .
C28 H28 0.9500 .
C29 H29 0.9500 .
C30 C35 1.382(6) .
C30 C31 1.408(6) .
C31 C32 1.376(6) .
C31 C38 1.561(6) .
C32 C33 1.397(6) .
C32 H32 0.9500 .
C33 C34 1.353(6) .
C33 H33 0.9500 .
C34 C35 1.382(6) .
C34 H34 0.9500 .
C35 H35 0.9500 .
C36 O3 1.420(5) .
C36 C39 1.524(6) .
C36 C44 1.527(6) .
C37 O4 1.416(5) .
C37 C49 1.545(6) .
C37 C54 1.545(6) .
C38 O5 1.414(5) .
C38 C64 1.525(6) .
C38 C63 1.538(6) .
C39 N2 1.345(5) .
C39 C43 1.383(5) .
C40 N2 1.341(5) .
C40 C41 1.381(6) .
C40 H40 0.9500 .
C41 C42 1.363(6) .
C41 H41 0.9500 .
C42 C43 1.369(6) .
C42 H42 0.9500 .
C43 H43 0.9500 .
C44 N3 1.364(5) .
C44 C45 1.368(5) .
C45 C46 1.385(6) .
C45 H45 0.9500 .
C46 C47 1.375(6) .
C46 H46 0.9500 .
C47 C48 1.381(6) .
C47 H47 0.9500 .
C48 N3 1.341(5) .
C48 H48 0.9500 .
C49 N4 1.348(5) .
C49 C53 1.378(6) .
C50 N4 1.352(5) .
C50 C51 1.364(6) .
C50 H50 0.9500 .
C51 C52 1.379(6) .
C51 H51 0.9500 .
C52 C53 1.376(6) .
C52 H52 0.9500 .
C53 H53 0.9500 .
C54 N5 1.346(5) .
C54 C55 1.373(6) .
C55 C56 1.385(6) .
C55 H55 0.9500 .
C56 C57 1.372(6) .
C56 H56 0.9500 .
C57 C58 1.386(6) .
C57 H57 0.9500 .
C58 N5 1.344(5) .
C58 H58 0.9500 .
C59 N6 1.339(5) .
C59 C60 1.361(6) .
C59 H59 0.9500 .
C60 C61 1.390(6) .
C60 H60 0.9500 .
C61 C62 1.371(6) .
C61 H61 0.9500 .
C62 C63 1.367(6) .
C62 H62 0.9500 .
C63 N6 1.357(5) .
C64 N1 1.340(5) .
C64 C65 1.394(6) .
C65 C66 1.375(6) .
C65 H65 0.9500 .
C66 C67 1.359(6) .
C66 H66 0.9500 .
C67 C68 1.368(6) .
C67 H67 0.9500 .
C68 N1 1.342(5) .
C68 H68 0.9500 .
O12 S1B 1.330(7) .
O12 S1A 1.429(4) .
O13 S1A 1.332(5) .
O13 S1B 1.384(7) .
O15 S2 1.434(3) .
O16 S2 1.450(3) .
O17 S2 1.433(3) .
O18 S3 1.552(4) .
O19 S3 1.391(3) .
O20 S3 1.352(4) .
O14A S1A 1.406(6) .
O14B S1B 1.438(13) .
